data_7251963
loop_
_publ_author_name
'Kobayashi, Fumiya'
'Iwase, Hiroki'
'Hoshino, Shoma'
'Tadokoro, Makoto'

_publ_section_title
;
 Metal-ion-dependent polarity switching and dielectric enhancement in
 solvent-vapour-responsive mononuclear complexes
;
_journal_name_full CrystEngComm
_journal_paper_doi 10.1039/D5CE01141H
_journal_year 2026
_chemical_formula_moiety 'C19 H21 Fe N2 O5 S'
_chemical_formula_sum 'C19 H21 Fe N2 O5 S'
_chemical_formula_weight 445.29
_space_group_crystal_system monoclinic
_space_group_IT_number 9
_space_group_name_Hall 'C -2yc'
_space_group_name_H-M_alt 'C 1 c 1'
_atom_sites_solution_hydrogens geom
_audit_creation_date 2026-04-30
_audit_creation_method
;
Olex2 1.5
(compiled 2026.04.10 svn.r48fbca5a for OlexSys, GUI svn.r7537)
;
_audit_update_record
;
2026-04-30 deposited with the CCDC.	2026-05-07 downloaded from the CCDC.
;
_cell_angle_alpha 90
_cell_angle_beta 106.9600(10)
_cell_angle_gamma 90
_cell_formula_units_Z 4
_cell_length_a 15.3544(5)
_cell_length_b 17.1176(5)
_cell_length_c 7.9303(2)
_cell_measurement_reflns_used 7454
_cell_measurement_temperature 90(2)
_cell_measurement_theta_max 30.50
_cell_measurement_theta_min 5.52
_cell_volume 1993.67(10)
_computing_cell_refinement 'SAINT V8.40B (?, 2016)'
_computing_data_collection 'Bruker APEX4'
_computing_data_reduction 'SAINT V8.40B (?, 2016)'
_computing_molecular_graphics 'Olex2 1.5 (Dolomanov et al., 2009)'
_computing_publication_material 'Olex2 1.5 (Dolomanov et al., 2009)'
_computing_structure_refinement 'SHELXL 2025/1 (Sheldrick, 2015)'
_computing_structure_solution 'SHELXT 2018/2 (Sheldrick, 2018)'
_diffrn_ambient_temperature 90.15
_diffrn_measured_fraction_theta_full 0.967
_diffrn_measured_fraction_theta_max 0.967
_diffrn_measurement_device_type 'Bruker D8QUEST'
_diffrn_measurement_method '\f and \w scans'
_diffrn_radiation_type MoK\a
_diffrn_radiation_wavelength 0.71073
_diffrn_reflns_av_R_equivalents 0.0447
_diffrn_reflns_av_unetI/netI 0.0548
_diffrn_reflns_Laue_measured_fraction_full 0.967
_diffrn_reflns_Laue_measured_fraction_max 0.967
_diffrn_reflns_limit_h_max 18
_diffrn_reflns_limit_h_min -18
_diffrn_reflns_limit_k_max 20
_diffrn_reflns_limit_k_min -20
_diffrn_reflns_limit_l_max 9
_diffrn_reflns_limit_l_min -9
_diffrn_reflns_number 9499
_diffrn_reflns_point_group_measured_fraction_full 0.934
_diffrn_reflns_point_group_measured_fraction_max 0.934
_diffrn_reflns_theta_full 25.027
_diffrn_reflns_theta_max 25.027
_diffrn_reflns_theta_min 5.515
_exptl_absorpt_coefficient_mu 0.894
_exptl_absorpt_correction_T_max 0.7462
_exptl_absorpt_correction_T_min 0.6730
_exptl_absorpt_correction_type multi-scan
_exptl_absorpt_process_details
;
SADABS-2016/2 (Bruker,2016/2) was used for absorption correction.
wR2(int) was 0.1030 before and 0.0818 after correction.
The Ratio of minimum to maximum transmission is 0.9019.
The \l/2 correction factor is Not present.
;
_exptl_crystal_colour black
_exptl_crystal_colour_primary black
_exptl_crystal_density_diffrn 1.484
_exptl_crystal_description block
_exptl_crystal_F_000 924
_exptl_crystal_size_max 0.25
_exptl_crystal_size_mid 0.1
_exptl_crystal_size_min 0.09
_refine_diff_density_max 0.195
_refine_diff_density_min -0.191
_refine_diff_density_rms 0.040
_refine_ls_abs_structure_details
;
 Flack x determined using 1485 quotients [(I+)-(I-)]/[(I+)+(I-)]
 (Parsons, Flack and Wagner, Acta Cryst. B69 (2013) 249-259).
;
_refine_ls_abs_structure_Flack 0.068(11)
_refine_ls_extinction_method none
_refine_ls_goodness_of_fit_ref 1.026
_refine_ls_hydrogen_treatment constr
_refine_ls_matrix_type full
_refine_ls_number_parameters 402
_refine_ls_number_reflns 3283
_refine_ls_number_restraints 234
_refine_ls_restrained_S_all 0.997
_refine_ls_R_factor_all 0.0293
_refine_ls_R_factor_gt 0.0289
_refine_ls_shift/su_max 0.000
_refine_ls_shift/su_mean 0.000
_refine_ls_structure_factor_coef Fsqd
_refine_ls_weighting_details 'w=1/[\s^2^(Fo^2^)+(0.0389P)^2^+0.1640P] where P=(Fo^2^+2Fc^2^)/3'
_refine_ls_weighting_scheme calc
_refine_ls_wR_factor_gt 0.0723
_refine_ls_wR_factor_ref 0.0726
_reflns_Friedel_coverage 0.927
_reflns_Friedel_fraction_full 0.901
_reflns_Friedel_fraction_max 0.901
_reflns_number_gt 3231
_reflns_number_total 3283
_reflns_threshold_expression 'I > 2\s(I)'
_cod_data_source_file d5ce01141h2.cif
_cod_data_source_block Feazdp_DMSO
_cod_database_code 7251963
_shelx_shelxl_version_number 2025/1
_shelx_space_group_comment
;
The symmetry employed for this shelxl refinement is uniquely defined
by the following loop, which should always be used as a source of
symmetry information in preference to the above space-group names.
They are only intended as comments.
;
_olex2_refinement_description
;
1. Fixed Uiso
 At 1.2 times of:
  All C(H) groups
 At 1.5 times of:
  All C(H,H,H) groups
2. Restrained distances
 N2A-N1A \\sim N2B-N1B
 with sigma of 0.02
 N2A-C6 \\sim N2B-C6A
 with sigma of 0.02
 C8-C12 \\sim C8A-C12A
 with sigma of 0.04
 O2-Fe1 \\sim O2A-Fe1
 with sigma of 0.02
 C7-C9 \\sim C7A-C9A
 with sigma of 0.04
 O2-C12 \\sim O2A-C12A
 with sigma of 0.02
 C3-C2 \\sim C3A-C2A
 with sigma of 0.02
 N1A-C6 \\sim N1B-C6A
 with sigma of 0.04
 C3-C4 \\sim C3A-C4A
 with sigma of 0.02
 Fe1-C12 \\sim Fe1-C12A
 with sigma of 0.04
 O1-C1 \\sim O1A-C1A
 with sigma of 0.02
 O1-Fe1 \\sim O1A-Fe1
 with sigma of 0.02
 N1A-Fe1 \\sim N1B-Fe1
 with sigma of 0.02
 C10-C12 \\sim C10A-C12A
 with sigma of 0.04
 N1A-C7 \\sim N1B-C7A
 with sigma of 0.02
 C1-C2 \\sim C1A-C2A
 with sigma of 0.02
 N1A-C12 \\sim N1B-C12A
 with sigma of 0.04
 C1-C6 \\sim C1A-C6A
 with sigma of 0.02
 C1-C5 \\sim C1A-C5A
 with sigma of 0.04
 C2-C6 \\sim C2A-C6A
 with sigma of 0.04
 C4-C5 \\sim C4A-C5A
 with sigma of 0.02
 C5-C6 \\sim C5A-C6A
 with sigma of 0.02
 C9-C11 \\sim C9A-C11A
 with sigma of 0.04
 C7-C8 \\sim C7A-C8A
 with sigma of 0.02
 C7-C12 \\sim C7A-C12A
 with sigma of 0.02
 N1A-C8 \\sim N1B-C8A
 with sigma of 0.04
 C8-C9 \\sim C8A-C9A
 with sigma of 0.02
 C1-Fe1 \\sim C1A-Fe1
 with sigma of 0.04
 Fe1-C7 \\sim Fe1-C7A
 with sigma of 0.04
 C2-C4 \\sim C2A-C4A
 with sigma of 0.04
 C9-C10 \\sim C9A-C10A
 with sigma of 0.02
 C4-C6 \\sim C4A-C6A
 with sigma of 0.04
 C10-C11 \\sim C10A-C11A
 with sigma of 0.02
 C11-C12 \\sim C11A-C12A
 with sigma of 0.02
 N2A-C1 \\sim N2B-C1A
 with sigma of 0.04
 N2A-Fe1 \\sim N2B-Fe1
 with sigma of 0.04
 C7-C11 \\sim C7A-C11A
 with sigma of 0.04
 N2A-C5 \\sim N2B-C5A
 with sigma of 0.04
 N2A-C7 \\sim N2B-C7A
 with sigma of 0.04
 C8-C10 \\sim C8A-C10A
 with sigma of 0.04
 O2-C7 \\sim O2A-C7A
 with sigma of 0.04
 O2-C11 \\sim O2A-C11A
 with sigma of 0.04
 C3-C1 \\sim C3A-C1A
 with sigma of 0.04
 C3-C5 \\sim C3A-C5A
 with sigma of 0.04
 O1-C2 \\sim O1A-C2A
 with sigma of 0.04
 O1-C6 \\sim O1A-C6A
 with sigma of 0.04
3. Uiso/Uaniso restraints and constraints
Uanis(C1A) \\sim Ueq: with sigma of 0.005 and sigma for terminal atoms of 0.01
4. Rigid body (RIGU) restrains
 C1A, C2A, C3A, C4A, C5A, C6A, C7A, C8A, C9A, C10A, C11A, C12A, O1A, O2A
 with sigma for 1-2 distances of 0.0005 and sigma for 1-3 distances of 0.001
 C1, C2, C3, C4, C5, C6, C7, C8, C9, C10, C11, C12, O1, O2
 with sigma for 1-2 distances of 0.001 and sigma for 1-3 distances of 0.002
5. Others
 Sof(O2A)=Sof(C12A)=Sof(C11A)=Sof(H11A)=Sof(C10A)=Sof(H10A)=Sof(C9A)=Sof(H9A)=
 Sof(C8A)=Sof(H8A)=Sof(C7A)=Sof(N1B)=Sof(N2B)=Sof(C6A)=Sof(C5A)=Sof(H5A)=
 Sof(C4A)=Sof(H4A)=Sof(C3A)=Sof(H3A)=Sof(C2A)=Sof(H2A)=Sof(C1A)=Sof(O1A)=1-
 FVAR(1)
 Sof(N2A)=Sof(O2)=Sof(C3)=Sof(H3)=Sof(O1)=Sof(N1A)=Sof(C1)=Sof(C2)=Sof(H2)=
 Sof(C4)=Sof(H4)=Sof(C5)=Sof(H5)=Sof(C6)=Sof(C7)=Sof(C8)=Sof(H8)=Sof(C9)=
 Sof(H9)=Sof(C10)=Sof(H10)=Sof(C11)=Sof(H11)=Sof(C12)=FVAR(1)
6.a Aromatic/amide H refined with riding coordinates:
 C3(H3), C2(H2), C4(H4), C5(H5), C8(H8), C9(H9), C10(H10), C11(H11), C15(H15),
 C11A(H11A), C10A(H10A), C9A(H9A), C8A(H8A), C5A(H5A), C4A(H4A), C3A(H3A),
 C2A(H2A)
6.b Idealised Me refined as rotating group:
 C13(H13A,H13B,H13C), C17(H17A,H17B,H17C), C18(H18A,H18B,H18C), C19(H19A,H19B,
 H19C)
;
_olex2_submission_special_instructions 'No special instructions were received'

loop_
_space_group_symop_operation_xyz
'x, y, z'
'x, -y, z+1/2'
'x+1/2, y+1/2, z'
'x+1/2, -y+1/2, z+1/2'

loop_
_atom_site_label
_atom_site_type_symbol
_atom_site_fract_x
_atom_site_fract_y
_atom_site_fract_z
_atom_site_U_iso_or_equiv
_atom_site_adp_type
_atom_site_occupancy
_atom_site_site_symmetry_order
_atom_site_calc_flag
_atom_site_refinement_flags_posn
_atom_site_refinement_flags_adp
_atom_site_refinement_flags_occupancy
_atom_site_disorder_assembly
_atom_site_disorder_group
N2A N 0.3056(4) 0.7118(4) 0.2989(7) 0.0266(18) Uani 0.640(13) 1 d D . P A 1
O2 O 0.5405(6) 0.7810(7) 0.606(2) 0.026(2) Uani 0.640(13) 1 d D . P A 1
C3 C 0.2648(11) 0.5011(9) 0.022(3) 0.028(3) Uani 0.640(13) 1 d D . P A 1
H3 H 0.252301 0.453670 -0.043170 0.034 Uiso 0.640(13) 1 calc R U P A 1
O1 O 0.4602(7) 0.6070(8) 0.290(2) 0.027(2) Uani 0.640(13) 1 d D . P A 1
N1A N 0.3836(5) 0.7361(4) 0.3910(11) 0.024(2) Uani 0.640(13) 1 d D . P A 1
C1 C 0.3747(8) 0.5909(9) 0.209(2) 0.022(2) Uani 0.640(13) 1 d D . P A 1
Fe1 Fe 0.52193(4) 0.68904(3) 0.44626(5) 0.02126(17) Uani 1 1 d D . . . .
C2 C 0.3534(13) 0.5204(17) 0.109(5) 0.026(3) Uani 0.640(13) 1 d D . P A 1
H2 H 0.401207 0.486385 0.102696 0.031 Uiso 0.640(13) 1 calc R U P A 1
S1 S 0.54375(6) 0.64830(5) 0.84451(11) 0.0266(2) Uani 1 1 d . . . . .
O3 O 0.65117(19) 0.6606(2) 0.4788(4) 0.0337(7) Uani 1 1 d . . . . .
C4 C 0.1929(7) 0.5501(6) 0.0271(16) 0.030(2) Uani 0.640(13) 1 d D . P A 1
H4 H 0.131888 0.535758 -0.032519 0.036 Uiso 0.640(13) 1 calc R U P A 1
O4 O 0.53267(19) 0.76200(17) 0.2533(4) 0.0307(7) Uani 1 1 d . . . . .
C5 C 0.2108(7) 0.6195(7) 0.1193(14) 0.026(2) Uani 0.640(13) 1 d D . P A 1
H5 H 0.161907 0.653581 0.119024 0.032 Uiso 0.640(13) 1 calc R U P A 1
O5 O 0.52562(19) 0.61803(17) 0.6553(3) 0.0268(6) Uani 1 1 d . . . . .
C6 C 0.3006(8) 0.6408(6) 0.2142(15) 0.024(2) Uani 0.640(13) 1 d D . P A 1
C7 C 0.3869(8) 0.8108(6) 0.4686(16) 0.030(3) Uani 0.640(13) 1 d D . P A 1
C8 C 0.3131(7) 0.8612(7) 0.4335(14) 0.040(3) Uani 0.640(13) 1 d D . P A 1
H8 H 0.255575 0.845241 0.358577 0.048 Uiso 0.640(13) 1 calc R U P A 1
C9 C 0.3238(9) 0.9353(8) 0.5085(19) 0.046(3) Uani 0.640(13) 1 d D . P A 1
H9 H 0.273863 0.970421 0.485805 0.055 Uiso 0.640(13) 1 calc R U P A 1
C10 C 0.4106(12) 0.9574(9) 0.620(3) 0.037(3) Uani 0.640(13) 1 d D . P A 1
H10 H 0.418191 1.007110 0.675418 0.044 Uiso 0.640(13) 1 calc R U P A 1
C11 C 0.4851(15) 0.9070(15) 0.648(5) 0.029(4) Uani 0.640(13) 1 d D . P A 1
H11 H 0.543702 0.923809 0.716873 0.035 Uiso 0.640(13) 1 calc R U P A 1
C12 C 0.4734(8) 0.8322(8) 0.576(2) 0.026(2) Uani 0.640(13) 1 d D . P A 1
C13 C 0.8023(3) 0.6538(3) 0.4657(7) 0.0458(12) Uani 1 1 d . . . . .
H13A H 0.846948 0.696226 0.484850 0.069 Uiso 1 1 calc R U . . .
H13B H 0.811661 0.617910 0.376175 0.069 Uiso 1 1 calc R U . . .
H13C H 0.809958 0.625359 0.576346 0.069 Uiso 1 1 calc R U . . .
C14 C 0.7075(3) 0.6873(2) 0.4036(6) 0.0278(9) Uani 1 1 d . . . . .
C15 C 0.6874(3) 0.7438(3) 0.2734(6) 0.0341(9) Uani 1 1 d . . . . .
H15 H 0.734703 0.759261 0.225450 0.041 Uiso 1 1 calc R U . . .
C16 C 0.6028(3) 0.7797(2) 0.2075(5) 0.0261(8) Uani 1 1 d . . . . .
C17 C 0.5914(3) 0.8434(3) 0.0728(6) 0.0388(10) Uani 1 1 d . . . . .
H17A H 0.620261 0.827638 -0.016994 0.058 Uiso 1 1 calc R U . . .
H17B H 0.619954 0.891374 0.130468 0.058 Uiso 1 1 calc R U . . .
H17C H 0.526339 0.852697 0.016806 0.058 Uiso 1 1 calc R U . . .
C18 C 0.4334(3) 0.6720(3) 0.8611(6) 0.0333(9) Uani 1 1 d . . . . .
H18A H 0.437983 0.686431 0.983013 0.050 Uiso 1 1 calc R U . . .
H18B H 0.393178 0.626678 0.826549 0.050 Uiso 1 1 calc R U . . .
H18C H 0.408385 0.716034 0.782896 0.050 Uiso 1 1 calc R U . . .
C19 C 0.5650(3) 0.5621(3) 0.9740(6) 0.0337(9) Uani 1 1 d . . . . .
H19A H 0.562630 0.574040 1.093485 0.051 Uiso 1 1 calc R U . . .
H19B H 0.625363 0.541671 0.979437 0.051 Uiso 1 1 calc R U . . .
H19C H 0.518639 0.522819 0.920781 0.051 Uiso 1 1 calc R U . . .
O2A O 0.4836(12) 0.5984(14) 0.289(3) 0.025(4) Uani 0.360(13) 1 d D . P A 2
C12A C 0.3958(15) 0.5877(16) 0.216(4) 0.024(4) Uani 0.360(13) 1 d D . P A 2
C11A C 0.362(2) 0.525(3) 0.106(9) 0.027(7) Uani 0.360(13) 1 d D . P A 2
H11A H 0.402032 0.486169 0.086388 0.032 Uiso 0.360(13) 1 calc R U P A 2
C10A C 0.2678(18) 0.5178(15) 0.025(5) 0.025(5) Uani 0.360(13) 1 d D . P A 2
H10A H 0.245472 0.474735 -0.050806 0.030 Uiso 0.360(13) 1 calc R U P A 2
C9A C 0.2051(13) 0.5744(12) 0.053(3) 0.026(4) Uani 0.360(13) 1 d D . P A 2
H9A H 0.141490 0.569289 -0.001528 0.032 Uiso 0.360(13) 1 calc R U P A 2
C8A C 0.2393(13) 0.6358(10) 0.162(2) 0.024(4) Uani 0.360(13) 1 d D . P A 2
H8A H 0.199235 0.674810 0.180749 0.028 Uiso 0.360(13) 1 calc R U P A 2
C7A C 0.3327(12) 0.6420(12) 0.245(3) 0.023(4) Uani 0.360(13) 1 d D . P A 2
N1B N 0.3750(8) 0.7054(7) 0.3515(17) 0.021(4) Uani 0.360(13) 1 d D . P A 2
N2B N 0.3224(8) 0.7606(6) 0.3679(16) 0.034(3) Uani 0.360(13) 1 d D . P A 2
C6A C 0.3614(13) 0.8258(12) 0.464(3) 0.030(4) Uani 0.360(13) 1 d D . P A 2
C5A C 0.3006(14) 0.8855(13) 0.460(4) 0.054(6) Uani 0.360(13) 1 d D . P A 2
H5A H 0.238987 0.878691 0.391883 0.065 Uiso 0.360(13) 1 calc R U P A 2
C4A C 0.3257(17) 0.9552(13) 0.551(4) 0.062(8) Uani 0.360(13) 1 d D . P A 2
H4A H 0.281356 0.994102 0.549981 0.074 Uiso 0.360(13) 1 calc R U P A 2
C3A C 0.417(2) 0.967(2) 0.645(7) 0.046(8) Uani 0.360(13) 1 d D . P A 2
H3A H 0.436719 1.016444 0.696227 0.055 Uiso 0.360(13) 1 calc R U P A 2
C2A C 0.478(3) 0.906(3) 0.661(10) 0.029(6) Uani 0.360(13) 1 d D . P A 2
H2A H 0.538615 0.913526 0.733139 0.035 Uiso 0.360(13) 1 calc R U P A 2
C1A C 0.4523(13) 0.8327(15) 0.574(4) 0.026(4) Uani 0.360(13) 1 d D U P A 2
O1A O 0.5139(11) 0.7769(14) 0.597(3) 0.023(3) Uani 0.360(13) 1 d D . P A 2

loop_
_atom_site_aniso_label
_atom_site_aniso_U_11
_atom_site_aniso_U_22
_atom_site_aniso_U_33
_atom_site_aniso_U_23
_atom_site_aniso_U_13
_atom_site_aniso_U_12
N2A 0.024(4) 0.025(4) 0.031(3) 0.004(3) 0.009(3) 0.001(2)
O2 0.025(5) 0.021(3) 0.032(3) 0.002(2) 0.010(4) -0.005(4)
C3 0.040(4) 0.018(5) 0.029(6) 0.001(4) 0.013(3) -0.001(3)
O1 0.028(4) 0.027(4) 0.030(3) -0.004(3) 0.015(3) 0.004(3)
N1A 0.027(4) 0.020(4) 0.030(4) -0.001(3) 0.014(3) -0.001(4)
C1 0.029(4) 0.024(4) 0.016(4) 0.005(3) 0.013(3) -0.001(3)
Fe1 0.0211(3) 0.0227(3) 0.0226(3) 0.0025(2) 0.01062(18) 0.0006(2)
C2 0.038(5) 0.023(5) 0.021(6) 0.002(4) 0.016(4) 0.000(3)
S1 0.0307(5) 0.0261(5) 0.0241(5) 0.0020(4) 0.0096(4) -0.0019(4)
O3 0.0268(14) 0.0414(18) 0.0368(17) 0.0135(14) 0.0155(12) 0.0049(13)
C4 0.037(4) 0.019(5) 0.032(5) -0.002(3) 0.009(3) -0.002(3)
O4 0.0274(15) 0.0361(16) 0.0307(15) 0.0116(12) 0.0117(11) 0.0010(12)
C5 0.030(5) 0.019(4) 0.028(5) -0.001(3) 0.006(4) -0.002(3)
O5 0.0356(15) 0.0246(16) 0.0251(13) 0.0011(10) 0.0166(11) 0.0008(11)
C6 0.028(5) 0.021(3) 0.026(5) 0.000(3) 0.011(4) -0.002(4)
C7 0.030(5) 0.022(4) 0.041(4) 0.002(3) 0.016(4) 0.000(3)
C8 0.032(4) 0.021(6) 0.068(5) -0.007(4) 0.016(3) -0.002(4)
C9 0.033(4) 0.025(6) 0.077(6) -0.012(5) 0.012(4) 0.001(4)
C10 0.040(5) 0.018(5) 0.053(6) -0.007(5) 0.015(4) -0.006(4)
C11 0.037(5) 0.023(4) 0.031(8) 0.004(4) 0.015(5) -0.004(4)
C12 0.031(4) 0.023(3) 0.029(4) 0.007(2) 0.016(4) -0.003(3)
C13 0.027(2) 0.044(3) 0.073(3) 0.015(2) 0.025(2) 0.0088(19)
C14 0.0220(19) 0.026(2) 0.038(2) -0.0030(16) 0.0139(17) -0.0030(14)
C15 0.029(2) 0.035(2) 0.043(2) 0.0041(19) 0.0181(18) -0.0058(17)
C16 0.0283(19) 0.0258(19) 0.0252(18) -0.0008(15) 0.0095(15) -0.0075(16)
C17 0.044(3) 0.039(2) 0.034(2) 0.0098(19) 0.0128(19) -0.0057(19)
C18 0.044(2) 0.031(2) 0.030(2) 0.0035(18) 0.0206(19) 0.0075(19)
C19 0.038(2) 0.034(2) 0.031(2) 0.0095(17) 0.0134(17) 0.0074(18)
O2A 0.031(7) 0.022(7) 0.025(5) -0.007(4) 0.014(6) 0.002(5)
C12A 0.031(7) 0.021(6) 0.024(7) 0.004(5) 0.012(5) 0.001(5)
C11A 0.032(6) 0.023(9) 0.027(13) 0.002(8) 0.012(6) 0.000(5)
C10A 0.034(7) 0.021(9) 0.022(8) -0.001(7) 0.013(5) 0.000(5)
C9A 0.031(7) 0.023(9) 0.026(7) -0.004(6) 0.010(5) 0.000(5)
C8A 0.028(8) 0.022(7) 0.024(8) -0.003(5) 0.013(7) -0.002(6)
C7A 0.028(8) 0.019(6) 0.026(8) 0.005(5) 0.012(6) -0.002(6)
N1B 0.026(8) 0.019(7) 0.019(7) 0.001(5) 0.011(5) 0.003(6)
N2B 0.027(7) 0.018(6) 0.059(7) -0.005(5) 0.018(5) 0.003(5)
C6A 0.025(6) 0.016(7) 0.049(8) -0.003(6) 0.012(5) 0.000(5)
C5A 0.028(6) 0.017(9) 0.115(15) -0.021(7) 0.015(6) -0.001(5)
C4A 0.037(7) 0.022(8) 0.123(19) -0.028(8) 0.018(8) -0.006(6)
C3A 0.037(7) 0.025(7) 0.08(2) -0.007(7) 0.025(7) -0.014(5)
C2A 0.035(8) 0.028(6) 0.030(11) 0.001(6) 0.020(6) -0.011(5)
C1A 0.026(6) 0.027(5) 0.031(7) 0.003(4) 0.016(5) -0.006(4)
O1A 0.019(7) 0.025(5) 0.027(6) 0.001(3) 0.009(6) -0.011(5)

loop_
_atom_type_symbol
_atom_type_description
_atom_type_scat_dispersion_real
_atom_type_scat_dispersion_imag
_atom_type_scat_source
C C 0.0033 0.0016 'International Tables Vol C Tables 4.2.6.8 and 6.1.1.4'
H H 0.0000 0.0000 'International Tables Vol C Tables 4.2.6.8 and 6.1.1.4'
Fe Fe 0.3463 0.8444 'International Tables Vol C Tables 4.2.6.8 and 6.1.1.4'
N N 0.0061 0.0033 'International Tables Vol C Tables 4.2.6.8 and 6.1.1.4'
O O 0.0106 0.0060 'International Tables Vol C Tables 4.2.6.8 and 6.1.1.4'
S S 0.1246 0.1234 'International Tables Vol C Tables 4.2.6.8 and 6.1.1.4'

loop_
_geom_angle_atom_site_label_1
_geom_angle_atom_site_label_2
_geom_angle_atom_site_label_3
_geom_angle
_geom_angle_site_symmetry_1
_geom_angle_site_symmetry_3
_geom_angle_publ_flag
N1A N2A C6 118.3(8) . . ?
C12 O2 Fe1 116.9(7) . . ?
C2 C3 H3 119.5 . . ?
C2 C3 C4 121.0(12) . . ?
C4 C3 H3 119.5 . . ?
C1 O1 Fe1 134.6(7) . . ?
N2A N1A Fe1 133.4(7) . . ?
N2A N1A C7 116.9(8) . . ?
C7 N1A Fe1 109.6(6) . . ?
O1 C1 C2 118.9(11) . . ?
O1 C1 C6 123.4(9) . . ?
C2 C1 C6 117.7(11) . . ?
O2 Fe1 N1A 77.7(3) . . ?
O2 Fe1 O4 87.9(5) . . ?
O2 Fe1 O5 89.5(5) . . ?
O1 Fe1 O2 159.7(4) . . ?
O1 Fe1 N1A 82.7(3) . . ?
O1 Fe1 O3 101.0(3) . . ?
O1 Fe1 O4 95.6(5) . . ?
O1 Fe1 O5 88.8(5) . . ?
O3 Fe1 O2 99.2(3) . . ?
O3 Fe1 N1A 171.5(2) . . ?
O3 Fe1 O4 87.17(12) . . ?
O3 Fe1 O5 87.63(12) . . ?
O3 Fe1 N1B 166.3(3) . . ?
O4 Fe1 N1A 84.8(2) . . ?
O4 Fe1 O5 173.73(12) . . ?
O4 Fe1 N1B 88.0(4) . . ?
O5 Fe1 N1A 100.2(2) . . ?
O5 Fe1 N1B 97.9(4) . . ?
O2A Fe1 O3 89.6(5) . . ?
O2A Fe1 O4 94.8(9) . . ?
O2A Fe1 O5 88.7(9) . . ?
O2A Fe1 N1B 78.1(6) . . ?
O1A Fe1 O3 110.5(5) . . ?
O1A Fe1 O4 91.3(8) . . ?
O1A Fe1 O5 87.2(8) . . ?
O1A Fe1 O2A 159.4(7) . . ?
O1A Fe1 N1B 82.4(6) . . ?
C3 C2 C1 121.0(16) . . ?
C3 C2 H2 119.5 . . ?
C1 C2 H2 119.5 . . ?
O5 S1 C18 104.10(19) . . ?
O5 S1 C19 103.62(19) . . ?
C19 S1 C18 99.5(2) . . ?
C14 O3 Fe1 130.0(3) . . ?
C3 C4 H4 120.1 . . ?
C5 C4 C3 119.7(9) . . ?
C5 C4 H4 120.1 . . ?
C16 O4 Fe1 128.9(3) . . ?
C4 C5 H5 119.4 . . ?
C4 C5 C6 121.1(7) . . ?
C6 C5 H5 119.4 . . ?
S1 O5 Fe1 123.15(17) . . ?
N2A C6 C1 127.4(9) . . ?
N2A C6 C5 113.1(8) . . ?
C5 C6 C1 119.4(8) . . ?
C8 C7 N1A 123.5(9) . . ?
C8 C7 C12 122.3(9) . . ?
C12 C7 N1A 114.1(8) . . ?
C7 C8 H8 120.2 . . ?
C7 C8 C9 119.6(8) . . ?
C9 C8 H8 120.2 . . ?
C8 C9 H9 120.6 . . ?
C8 C9 C10 118.8(9) . . ?
C10 C9 H9 120.6 . . ?
C9 C10 H10 119.6 . . ?
C11 C10 C9 120.8(12) . . ?
C11 C10 H10 119.6 . . ?
C10 C11 H11 120.0 . . ?
C12 C11 C10 120.0(16) . . ?
C12 C11 H11 120.0 . . ?
O2 C12 C7 119.2(9) . . ?
O2 C12 C11 122.5(11) . . ?
C11 C12 C7 118.4(12) . . ?
H13A C13 H13B 109.5 . . ?
H13A C13 H13C 109.5 . . ?
H13B C13 H13C 109.5 . . ?
C14 C13 H13A 109.5 . . ?
C14 C13 H13B 109.5 . . ?
C14 C13 H13C 109.5 . . ?
O3 C14 C13 115.8(4) . . ?
O3 C14 C15 124.6(4) . . ?
C15 C14 C13 119.6(4) . . ?
C14 C15 H15 117.7 . . ?
C14 C15 C16 124.7(4) . . ?
C16 C15 H15 117.7 . . ?
O4 C16 C15 124.3(4) . . ?
O4 C16 C17 116.3(4) . . ?
C15 C16 C17 119.4(4) . . ?
C16 C17 H17A 109.5 . . ?
C16 C17 H17B 109.5 . . ?
C16 C17 H17C 109.5 . . ?
H17A C17 H17B 109.5 . . ?
H17A C17 H17C 109.5 . . ?
H17B C17 H17C 109.5 . . ?
S1 C18 H18A 109.5 . . ?
S1 C18 H18B 109.5 . . ?
S1 C18 H18C 109.5 . . ?
H18A C18 H18B 109.5 . . ?
H18A C18 H18C 109.5 . . ?
H18B C18 H18C 109.5 . . ?
S1 C19 H19A 109.5 . . ?
S1 C19 H19B 109.5 . . ?
S1 C19 H19C 109.5 . . ?
H19A C19 H19B 109.5 . . ?
H19A C19 H19C 109.5 . . ?
H19B C19 H19C 109.5 . . ?
C12A O2A Fe1 117.8(12) . . ?
O2A C12A C11A 122(2) . . ?
O2A C12A C7A 120.2(17) . . ?
C11A C12A C7A 117(2) . . ?
C12A C11A H11A 119.9 . . ?
C12A C11A C10A 120(3) . . ?
C10A C11A H11A 119.9 . . ?
C11A C10A H10A 119.3 . . ?
C11A C10A C9A 121(2) . . ?
C9A C10A H10A 119.3 . . ?
C10A C9A H9A 121.0 . . ?
C8A C9A C10A 117.9(16) . . ?
C8A C9A H9A 121.0 . . ?
C9A C8A H8A 119.7 . . ?
C9A C8A C7A 120.6(13) . . ?
C7A C8A H8A 119.7 . . ?
C12A C7A N1B 112.7(14) . . ?
C8A C7A C12A 122.4(15) . . ?
C8A C7A N1B 124.7(15) . . ?
C7A N1B Fe1 110.9(10) . . ?
N2B N1B Fe1 133.1(11) . . ?
N2B N1B C7A 116.0(14) . . ?
N1B N2B C6A 118.0(14) . . ?
N2B C6A C1A 126.6(18) . . ?
C5A C6A N2B 113.8(15) . . ?
C5A C6A C1A 119.4(16) . . ?
C6A C5A H5A 118.6 . . ?
C6A C5A C4A 122.8(16) . . ?
C4A C5A H5A 118.6 . . ?
C5A C4A H4A 120.5 . . ?
C5A C4A C3A 118.9(19) . . ?
C3A C4A H4A 120.5 . . ?
C4A C3A H3A 120.3 . . ?
C2A C3A C4A 119(2) . . ?
C2A C3A H3A 120.3 . . ?
C3A C2A H2A 118.9 . . ?
C3A C2A C1A 122(3) . . ?
C1A C2A H2A 118.9 . . ?
C6A C1A C2A 117(2) . . ?
O1A C1A C6A 124.2(18) . . ?
O1A C1A C2A 119(2) . . ?
C1A O1A Fe1 130.0(15) . . ?

loop_
_geom_bond_atom_site_label_1
_geom_bond_atom_site_label_2
_geom_bond_distance
_geom_bond_site_symmetry_2
_geom_bond_publ_flag
N2A N1A 1.277(9) . ?
N2A C6 1.380(12) . ?
O2 Fe1 1.986(12) . ?
O2 C12 1.319(12) . ?
C3 H3 0.9500 . ?
C3 C2 1.374(17) . ?
C3 C4 1.398(14) . ?
O1 C1 1.312(11) . ?
O1 Fe1 1.927(13) . ?
N1A Fe1 2.193(8) . ?
N1A C7 1.414(13) . ?
C1 C2 1.430(19) . ?
C1 C6 1.431(12) . ?
Fe1 O3 1.986(3) . ?
Fe1 O4 2.019(3) . ?
Fe1 O5 2.043(3) . ?
Fe1 O2A 1.97(2) . ?
Fe1 N1B 2.178(12) . ?
Fe1 O1A 1.95(2) . ?
C2 H2 0.9500 . ?
S1 O5 1.534(3) . ?
S1 C18 1.784(5) . ?
S1 C19 1.774(4) . ?
O3 C14 1.270(5) . ?
C4 H4 0.9500 . ?
C4 C5 1.380(11) . ?
O4 C16 1.270(5) . ?
C5 H5 0.9500 . ?
C5 C6 1.413(12) . ?
C7 C8 1.386(12) . ?
C7 C12 1.401(12) . ?
C8 H8 0.9500 . ?
C8 C9 1.389(13) . ?
C9 H9 0.9500 . ?
C9 C10 1.418(13) . ?
C10 H10 0.9500 . ?
C10 C11 1.397(19) . ?
C11 H11 0.9500 . ?
C11 C12 1.394(19) . ?
C13 H13A 0.9800 . ?
C13 H13B 0.9800 . ?
C13 H13C 0.9800 . ?
C13 C14 1.508(6) . ?
C14 C15 1.382(6) . ?
C15 H15 0.9500 . ?
C15 C16 1.394(6) . ?
C16 C17 1.501(6) . ?
C17 H17A 0.9800 . ?
C17 H17B 0.9800 . ?
C17 H17C 0.9800 . ?
C18 H18A 0.9800 . ?
C18 H18B 0.9800 . ?
C18 H18C 0.9800 . ?
C19 H19A 0.9800 . ?
C19 H19B 0.9800 . ?
C19 H19C 0.9800 . ?
O2A C12A 1.315(18) . ?
C12A C11A 1.39(3) . ?
C12A C7A 1.406(18) . ?
C11A H11A 0.9500 . ?
C11A C10A 1.40(3) . ?
C10A H10A 0.9500 . ?
C10A C9A 1.43(2) . ?
C9A H9A 0.9500 . ?
C9A C8A 1.361(18) . ?
C8A H8A 0.9500 . ?
C8A C7A 1.397(17) . ?
C7A N1B 1.414(19) . ?
N1B N2B 1.273(15) . ?
N2B C6A 1.385(19) . ?
C6A C5A 1.378(19) . ?
C6A C1A 1.417(19) . ?
C5A H5A 0.9500 . ?
C5A C4A 1.391(18) . ?
C4A H4A 0.9500 . ?
C4A C3A 1.39(2) . ?
C3A H3A 0.9500 . ?
C3A C2A 1.38(3) . ?
C2A H2A 0.9500 . ?
C2A C1A 1.44(3) . ?
C1A O1A 1.319(18) . ?

loop_
_geom_torsion_atom_site_label_1
_geom_torsion_atom_site_label_2
_geom_torsion_atom_site_label_3
_geom_torsion_atom_site_label_4
_geom_torsion
_geom_torsion_site_symmetry_1
_geom_torsion_site_symmetry_2
_geom_torsion_site_symmetry_3
_geom_torsion_site_symmetry_4
_geom_torsion_publ_flag
N2A N1A C7 C8 -7.5(15) . . . . ?
N2A N1A C7 C12 176.6(9) . . . . ?
C3 C4 C5 C6 -2.3(16) . . . . ?
O1 C1 C2 C3 -180(2) . . . . ?
O1 C1 C6 N2A 0.9(16) . . . . ?
O1 C1 C6 C5 178.5(9) . . . . ?
N1A N2A C6 C1 -3.4(13) . . . . ?
N1A N2A C6 C5 178.9(7) . . . . ?
N1A C7 C8 C9 -176.6(10) . . . . ?
N1A C7 C12 O2 -4.9(16) . . . . ?
N1A C7 C12 C11 176(2) . . . . ?
Fe1 O2 C12 C7 16.0(15) . . . . ?
Fe1 O2 C12 C11 -164(2) . . . . ?
Fe1 O1 C1 C2 -176(2) . . . . ?
Fe1 O1 C1 C6 4.2(17) . . . . ?
Fe1 N1A C7 C8 168.9(8) . . . . ?
Fe1 N1A C7 C12 -7.0(11) . . . . ?
Fe1 O3 C14 C13 178.0(3) . . . . ?
Fe1 O3 C14 C15 -1.6(6) . . . . ?
Fe1 O4 C16 C15 7.4(6) . . . . ?
Fe1 O4 C16 C17 -172.8(3) . . . . ?
Fe1 O2A C12A C11A -179(4) . . . . ?
Fe1 O2A C12A C7A 3(3) . . . . ?
Fe1 N1B N2B C6A 0(2) . . . . ?
C2 C3 C4 C5 1(3) . . . . ?
C2 C1 C6 N2A -179(2) . . . . ?
C2 C1 C6 C5 -1(2) . . . . ?
O3 C14 C15 C16 0.5(7) . . . . ?
C4 C3 C2 C1 1(4) . . . . ?
C4 C5 C6 N2A -179.7(8) . . . . ?
C4 C5 C6 C1 2.3(13) . . . . ?
C6 N2A N1A Fe1 1.5(12) . . . . ?
C6 N2A N1A C7 176.8(9) . . . . ?
C6 C1 C2 C3 -1(4) . . . . ?
C7 C8 C9 C10 0.1(19) . . . . ?
C8 C7 C12 O2 179.2(11) . . . . ?
C8 C7 C12 C11 0(3) . . . . ?
C8 C9 C10 C11 2(3) . . . . ?
C9 C10 C11 C12 -4(5) . . . . ?
C10 C11 C12 O2 -177(3) . . . . ?
C10 C11 C12 C7 3(5) . . . . ?
C12 C7 C8 C9 -1.1(16) . . . . ?
C13 C14 C15 C16 -179.1(4) . . . . ?
C14 C15 C16 O4 -3.5(7) . . . . ?
C14 C15 C16 C17 176.7(4) . . . . ?
C18 S1 O5 Fe1 89.2(2) . . . . ?
C19 S1 O5 Fe1 -167.1(2) . . . . ?
O2A C12A C11A C10A -177(4) . . . . ?
O2A C12A C7A C8A 175.9(18) . . . . ?
O2A C12A C7A N1B 1(3) . . . . ?
C12A C11A C10A C9A -1(7) . . . . ?
C12A C7A N1B Fe1 -4.1(19) . . . . ?
C12A C7A N1B N2B 173.3(16) . . . . ?
C11A C12A C7A C8A -2(5) . . . . ?
C11A C12A C7A N1B -177(4) . . . . ?
C11A C10A C9A C8A 0(5) . . . . ?
C10A C9A C8A C7A -1(3) . . . . ?
C9A C8A C7A C12A 2(2) . . . . ?
C9A C8A C7A N1B 176.6(17) . . . . ?
C8A C7A N1B Fe1 -178.8(13) . . . . ?
C8A C7A N1B N2B -1(2) . . . . ?
C7A C12A C11A C10A 1(7) . . . . ?
C7A N1B N2B C6A -176.7(18) . . . . ?
N1B N2B C6A C5A 173.9(17) . . . . ?
N1B N2B C6A C1A -12(3) . . . . ?
N2B C6A C5A C4A 178(2) . . . . ?
N2B C6A C1A C2A -180(4) . . . . ?
N2B C6A C1A O1A 1(4) . . . . ?
C6A C5A C4A C3A 3(4) . . . . ?
C6A C1A O1A Fe1 24(3) . . . . ?
C5A C6A C1A C2A -6(5) . . . . ?
C5A C6A C1A O1A 175(2) . . . . ?
C5A C4A C3A C2A -7(7) . . . . ?
C4A C3A C2A C1A 5(9) . . . . ?
C3A C2A C1A C6A 2(9) . . . . ?
C3A C2A C1A O1A -179(5) . . . . ?
C2A C1A O1A Fe1 -155(4) . . . . ?
C1A C6A C5A C4A 4(3) . . . . ?
